data_4064390
loop_
_publ_author_name
'Ringenberg, Mark R.'
'Gray, Danielle L.'
'Rauchfuss, Thomas B.'

_publ_contact_author
; 
Danielle L. Gray 
University of Illinois 
School of Chemical Sciences, Box 59-1 
505 South Mathews Avenue 
Urbana, Illinois  61801 
USA 
;
_publ_section_title
;
 Oxidative Addition of a Diphosphine Anhydride to Iron(0) and Nickel(0): A
 Simple Approach to Installing Four Ligands
;
_journal_issue 10
_journal_name_full Organometallics
_journal_page_first 2885
_journal_paper_doi 10.1021/om200073k
_journal_volume 30
_journal_year 2011
_chemical_formula_moiety 'C40 H28 Fe O5 P2, 2(C H2 Cl2) '
_chemical_formula_sum 'C42 H32 Cl4 Fe O5 P2'
_chemical_formula_weight 876.27
_chemical_name_systematic
; 
? 
;
_space_group_IT_number 61
_symmetry_cell_setting orthorhombic
_symmetry_space_group_name_Hall '-P 2ac 2ab'
_symmetry_space_group_name_H-M 'P b c a'
_atom_sites_solution_hydrogens geom
_atom_sites_solution_primary direct
_atom_sites_solution_secondary difmap
_audit_creation_method SHELXL-97
_audit_update_record
; 
? 
;
_cell_angle_alpha 90.00
_cell_angle_beta 90.00
_cell_angle_gamma 90.00
_cell_formula_units_Z 8
_cell_length_a 17.3751(11)
_cell_length_b 19.2388(13)
_cell_length_c 23.6101(15)
_cell_measurement_reflns_used 2788
_cell_measurement_temperature 193(2)
_cell_measurement_theta_max 20.46
_cell_measurement_theta_min 2.34
_cell_volume 7892.3(9)
_computing_cell_refinement 'SAINT V7.23A (Bruker, 2005)'
_computing_data_collection 'APEX2 V2.0-1 (Bruker, 2004)'
_computing_data_reduction
; 
SAINT V7.23A, XPREP V2005/2, SADABS V2007/4, TWINABS V2007/5 
(Bruker, 2005 & 2007) 
;
_computing_molecular_graphics
; 
SHELXTL V6.12 (Bruker, 2005), CrystalMaker v2.1.3 (CrystalMaker, 1994) 
;
_computing_publication_material 'XCIF V6.12 (Bruker, 2005)'
_computing_structure_refinement 'SHELXTL V6.12 (Bruker, 2005)'
_computing_structure_solution 'SHELXTL V6.12 (Bruker, 2005)'
_diffrn_ambient_temperature 193(2)
_diffrn_measured_fraction_theta_full 0.998
_diffrn_measured_fraction_theta_max 0.998
_diffrn_measurement_device 'Bruker Kappa/ApexII CCD'
_diffrn_measurement_method 'profile data from \f and \w scans'
_diffrn_radiation_monochromator graphite
_diffrn_radiation_source 'fine-focus sealed tube'
_diffrn_radiation_type MoK\a
_diffrn_radiation_wavelength 0.71073
_diffrn_radiation_wavelength_id fa52jas
_diffrn_reflns_av_R_equivalents 0.1192
_diffrn_reflns_av_sigmaI/netI 0.0768
_diffrn_reflns_limit_h_max 15
_diffrn_reflns_limit_h_min -20
_diffrn_reflns_limit_k_max 23
_diffrn_reflns_limit_k_min -21
_diffrn_reflns_limit_l_max 28
_diffrn_reflns_limit_l_min -28
_diffrn_reflns_number 50391
_diffrn_reflns_theta_full 25.37
_diffrn_reflns_theta_max 25.37
_diffrn_reflns_theta_min 1.73
_exptl_absorpt_coefficient_mu 0.779
_exptl_absorpt_correction_T_max 0.9163
_exptl_absorpt_correction_T_min 0.8522
_exptl_absorpt_correction_type integration
_exptl_absorpt_process_details 'SHELXTL/XPREP V2005/2 (Bruker, 2005)'
_exptl_crystal_colour yellow
_exptl_crystal_density_diffrn 1.475
_exptl_crystal_density_method 'not measured'
_exptl_crystal_description prism
_exptl_crystal_F_000 3584
_exptl_crystal_id fa52jas
_exptl_crystal_preparation
; 
The data crystal was mounted using oil (Parantone-N, Exxon) to a 
0.3 mm cryo-loop (Hampton Research)with the 2 -2 1 scattering 
planes roughly normal to the spindle axis. 
;
_exptl_crystal_size_max 0.365
_exptl_crystal_size_mid 0.228
_exptl_crystal_size_min 0.18
_refine_diff_density_max 0.434
_refine_diff_density_min -0.325
_refine_diff_density_rms 0.073
_refine_ls_extinction_method none
_refine_ls_goodness_of_fit_ref 1.011
_refine_ls_hydrogen_treatment noref
_refine_ls_matrix_type full
_refine_ls_number_parameters 543
_refine_ls_number_reflns 7231
_refine_ls_number_restraints 132
_refine_ls_restrained_S_all 1.009
_refine_ls_R_factor_all 0.0959
_refine_ls_R_factor_gt 0.0462
_refine_ls_shift/su_max 0.001
_refine_ls_shift/su_mean 0.000
_refine_ls_structure_factor_coef Fsqd
_refine_ls_weighting_details 'calc w=1/[\s^2^(Fo^2^)+(0.0370P)^2^+2.6281P] where P=(Fo^2^+2Fc^2^)/3'
_refine_ls_weighting_scheme calc
_refine_ls_wR_factor_gt 0.0887
_refine_ls_wR_factor_ref 0.1068
_reflns_number_gt 4511
_reflns_number_total 7231
_reflns_threshold_expression >2sigma(I)
_cod_data_source_file om200073k_si_002.cif
_cod_data_source_block fa52jas
_cod_depositor_comments
;
The following automatic conversions were performed:

'_symmetry_cell_setting' value 'Orthorhombic' changed to
'orthorhombic' according to
/home/saulius/struct/CIF-dictionaries/cif_core.dic dictionary named
'cif_core.dic' version 2.4.1 from 2010-06-29.

Automatic conversion script
Id: cif_fix_values 1715 2011-07-08 13:25:40Z adriana 
;
_cod_original_sg_symbol_Hall '-P 2ac 2ab '
_cod_original_sg_symbol_H-M 'Pbca '
_cod_database_code 4064390

loop_
_symmetry_equiv_pos_as_xyz
'x, y, z'
'-x+1/2, -y, z+1/2'
'-x, y+1/2, -z+1/2'
'x+1/2, -y+1/2, -z'
'-x, -y, -z'
'x-1/2, y, -z-1/2'
'x, -y-1/2, z-1/2'
'-x-1/2, y-1/2, z'

loop_
_atom_site_label
_atom_site_type_symbol
_atom_site_fract_x
_atom_site_fract_y
_atom_site_fract_z
_atom_site_U_iso_or_equiv
_atom_site_adp_type
_atom_site_occupancy
_atom_site_symmetry_multiplicity
_atom_site_calc_flag
_atom_site_refinement_flags
_atom_site_disorder_assembly
_atom_site_disorder_group
Fe1 Fe 0.61171(3) 0.22108(3) 0.35245(2) 0.02341(14) Uani 1 1 d . . .
P1 P 0.61756(5) 0.26069(5) 0.26249(4) 0.0255(2) Uani 1 1 d . . .
P2 P 0.59504(5) 0.20888(5) 0.44671(4) 0.0238(2) Uani 1 1 d . . .
O1 O 0.51147(17) 0.10363(16) 0.31541(12) 0.0517(8) Uani 1 1 d . . .
O2 O 0.75191(14) 0.14134(14) 0.34250(11) 0.0412(7) Uani 1 1 d . . .
O3 O 0.73513(13) 0.30877(14) 0.39709(10) 0.0354(6) Uani 1 1 d . . .
O4 O 0.51977(12) 0.28248(13) 0.36357(9) 0.0285(6) Uani 1 1 d . . .
O5 O 0.44685(14) 0.37136(14) 0.38841(11) 0.0411(7) Uani 1 1 d . . .
C1 C 0.5477(2) 0.1486(2) 0.33157(15) 0.0304(9) Uani 1 1 d . . .
C2 C 0.6955(2) 0.17196(19) 0.34634(14) 0.0266(8) Uani 1 1 d . . .
C3 C 0.68056(18) 0.3037(2) 0.36481(14) 0.0273(9) Uani 1 1 d . . .
C4 C 0.65968(18) 0.3664(2) 0.32888(15) 0.0268(8) Uani 1 1 d . . .
C5 C 0.6703(2) 0.4346(2) 0.34625(18) 0.0376(10) Uani 1 1 d . . .
H5 H 0.6918 0.4444 0.3824 0.045 Uiso 1 1 calc R . .
C6 C 0.6492(2) 0.4880(2) 0.31063(19) 0.0426(11) Uani 1 1 d . . .
H6 H 0.6550 0.5348 0.3228 0.051 Uiso 1 1 calc R . .
C7 C 0.6198(2) 0.4742(2) 0.2574(2) 0.0446(11) Uani 1 1 d . . .
H7 H 0.6064 0.5116 0.2330 0.054 Uiso 1 1 calc R . .
C8 C 0.60951(19) 0.4063(2) 0.23926(16) 0.0354(9) Uani 1 1 d . . .
H8 H 0.5898 0.3969 0.2025 0.042 Uiso 1 1 calc R . .
C9 C 0.62849(17) 0.35241(19) 0.27558(15) 0.0274(9) Uani 1 1 d . . .
C10 C 0.69964(17) 0.2340(2) 0.21975(14) 0.0256(8) Uani 1 1 d . . .
C11 C 0.74787(19) 0.2827(2) 0.19378(14) 0.0339(9) Uani 1 1 d . . .
H11 H 0.7384 0.3311 0.1979 0.041 Uiso 1 1 calc R . .
C12 C 0.8098(2) 0.2592(2) 0.16180(17) 0.0426(11) Uani 1 1 d . . .
H12 H 0.8428 0.2919 0.1439 0.051 Uiso 1 1 calc R . .
C13 C 0.8238(2) 0.1898(3) 0.15575(16) 0.0451(11) Uani 1 1 d . . .
H13 H 0.8668 0.1746 0.1341 0.054 Uiso 1 1 calc R . .
C14 C 0.7764(2) 0.1418(2) 0.18061(16) 0.0416(11) Uani 1 1 d . . .
H14 H 0.7862 0.0935 0.1759 0.050 Uiso 1 1 calc R . .
C15 C 0.7142(2) 0.1636(2) 0.21253(15) 0.0338(9) Uani 1 1 d . . .
H15 H 0.6813 0.1302 0.2296 0.041 Uiso 1 1 calc R . .
C16 C 0.53592(18) 0.2525(2) 0.21507(14) 0.0288(9) Uani 1 1 d . . .
C17 C 0.5451(2) 0.2314(2) 0.15940(16) 0.0441(11) Uani 1 1 d . . .
H17 H 0.5950 0.2208 0.1456 0.053 Uiso 1 1 calc R . .
C18 C 0.4825(2) 0.2256(3) 0.12379(17) 0.0522(12) Uani 1 1 d . . .
H18 H 0.4895 0.2111 0.0857 0.063 Uiso 1 1 calc R . .
C19 C 0.4104(2) 0.2408(2) 0.14340(17) 0.0479(12) Uani 1 1 d . . .
H19 H 0.3672 0.2372 0.1189 0.057 Uiso 1 1 calc R . .
C20 C 0.4005(2) 0.2612(3) 0.19828(18) 0.0531(13) Uani 1 1 d . . .
H20 H 0.3503 0.2716 0.2117 0.064 Uiso 1 1 calc R . .
C21 C 0.46236(19) 0.2669(2) 0.23467(16) 0.0429(11) Uani 1 1 d . . .
H21 H 0.4546 0.2806 0.2729 0.052 Uiso 1 1 calc R . .
C22 C 0.50273(19) 0.3336(2) 0.39657(15) 0.0292(9) Uani 1 1 d . . .
C23 C 0.55197(18) 0.34835(19) 0.44835(15) 0.0269(9) Uani 1 1 d . . .
C24 C 0.5537(2) 0.4162(2) 0.46896(16) 0.0360(10) Uani 1 1 d . . .
H24 H 0.5245 0.4515 0.4508 0.043 Uiso 1 1 calc R . .
C25 C 0.5979(2) 0.4321(2) 0.51582(17) 0.0413(10) Uani 1 1 d . . .
H25 H 0.5998 0.4786 0.5292 0.050 Uiso 1 1 calc R . .
C26 C 0.6391(2) 0.3815(2) 0.54333(16) 0.0363(10) Uani 1 1 d . . .
H26 H 0.6692 0.3930 0.5756 0.044 Uiso 1 1 calc R . .
C27 C 0.63675(19) 0.3137(2) 0.52413(15) 0.0304(9) Uani 1 1 d . . .
H27 H 0.6649 0.2787 0.5435 0.037 Uiso 1 1 calc R . .
C28 C 0.59320(18) 0.29619(19) 0.47632(14) 0.0251(8) Uani 1 1 d . . .
C29 C 0.50128(18) 0.17116(19) 0.46359(14) 0.0247(8) Uani 1 1 d . . .
C30 C 0.43892(19) 0.2105(2) 0.48184(15) 0.0306(9) Uani 1 1 d . . .
H30 H 0.4448 0.2589 0.4883 0.037 Uiso 1 1 calc R . .
C31 C 0.3683(2) 0.1791(2) 0.49056(16) 0.0372(10) Uani 1 1 d . . .
H31 H 0.3258 0.2064 0.5027 0.045 Uiso 1 1 calc R . .
C32 C 0.3589(2) 0.1093(2) 0.48187(16) 0.0403(11) Uani 1 1 d . . .
H32 H 0.3103 0.0882 0.4884 0.048 Uiso 1 1 calc R . .
C33 C 0.4205(2) 0.0693(2) 0.46353(16) 0.0388(10) Uani 1 1 d . . .
H33 H 0.4142 0.0209 0.4572 0.047 Uiso 1 1 calc R . .
C34 C 0.4911(2) 0.1005(2) 0.45452(15) 0.0316(9) Uani 1 1 d . . .
H34 H 0.5333 0.0731 0.4420 0.038 Uiso 1 1 calc R . .
C35 C 0.66220(18) 0.16177(18) 0.49204(14) 0.0256(8) Uani 1 1 d . . .
C36 C 0.7404(2) 0.1626(2) 0.47974(16) 0.0338(9) Uani 1 1 d . . .
H36 H 0.7584 0.1861 0.4469 0.041 Uiso 1 1 calc R . .
C37 C 0.7919(2) 0.1298(2) 0.51488(17) 0.0397(10) Uani 1 1 d . . .
H37 H 0.8453 0.1306 0.5060 0.048 Uiso 1 1 calc R . .
C38 C 0.7673(2) 0.0958(2) 0.56278(17) 0.0444(11) Uani 1 1 d . . .
H38 H 0.8033 0.0732 0.5868 0.053 Uiso 1 1 calc R . .
C39 C 0.6906(2) 0.0947(2) 0.57564(16) 0.0416(10) Uani 1 1 d . . .
H39 H 0.6734 0.0712 0.6087 0.050 Uiso 1 1 calc R . .
C40 C 0.6379(2) 0.1277(2) 0.54082(15) 0.0351(10) Uani 1 1 d . . .
H40 H 0.5848 0.1271 0.5503 0.042 Uiso 1 1 calc R . .
C41A C 0.6345(3) 0.9307(3) 0.3768(4) 0.0454(12) Uani 0.905(14) 1 d PDU A 1
H41A H 0.6558 0.9260 0.3381 0.055 Uiso 0.905(14) 1 calc PR A 1
H41B H 0.6521 0.8904 0.3994 0.055 Uiso 0.905(14) 1 calc PR A 1
Cl1A Cl 0.66876(12) 1.00852(10) 0.4078(2) 0.0518(9) Uani 0.905(14) 1 d PDU A 1
Cl2A Cl 0.5337(2) 0.9306(2) 0.3735(2) 0.0630(8) Uani 0.905(14) 1 d PDU A 1
C41B C 0.6150(19) 0.9244(13) 0.378(5) 0.055(3) Uani 0.095(14) 1 d PDU A 2
H41C H 0.6253 0.8970 0.4124 0.066 Uiso 0.095(14) 1 calc PR A 2
H41D H 0.6332 0.8976 0.3445 0.066 Uiso 0.095(14) 1 calc PR A 2
Cl1B Cl 0.5159(16) 0.942(2) 0.372(2) 0.060(4) Uani 0.095(14) 1 d PDU A 2
Cl2B Cl 0.6622(11) 1.0052(12) 0.3811(18) 0.053(3) Uani 0.095(14) 1 d PDU A 2
C42A C 0.5816(12) -0.0304(14) 0.212(2) 0.054(2) Uani 0.44(5) 1 d PDU B 1
H42A H 0.5737 -0.0695 0.1854 0.065 Uiso 0.44(5) 1 calc PR B 1
H42B H 0.5494 -0.0389 0.2459 0.065 Uiso 0.44(5) 1 calc PR B 1
Cl3A Cl 0.6792(10) -0.0273(9) 0.2322(9) 0.054(2) Uani 0.44(5) 1 d PDU B 1
Cl4A Cl 0.5527(8) 0.0475(11) 0.1796(8) 0.058(2) Uani 0.44(5) 1 d PDU B 1
C42B C 0.5768(9) -0.0276(12) 0.2099(16) 0.055(2) Uani 0.56(5) 1 d PDU B 2
H42C H 0.5570 -0.0711 0.1929 0.066 Uiso 0.56(5) 1 calc PR B 2
H42D H 0.5513 -0.0212 0.2471 0.066 Uiso 0.56(5) 1 calc PR B 2
Cl3B Cl 0.6772(8) -0.0341(8) 0.2196(7) 0.0604(19) Uani 0.56(5) 1 d PDU B 2
Cl4B Cl 0.5550(8) 0.0429(9) 0.1655(8) 0.070(2) Uani 0.56(5) 1 d PDU B 2

loop_
_atom_site_aniso_label
_atom_site_aniso_U_11
_atom_site_aniso_U_22
_atom_site_aniso_U_33
_atom_site_aniso_U_23
_atom_site_aniso_U_13
_atom_site_aniso_U_12
Fe1 0.0189(2) 0.0280(3) 0.0233(3) 0.0002(2) 0.0006(2) -0.0016(2)
P1 0.0197(4) 0.0322(6) 0.0245(5) 0.0022(4) 0.0008(4) -0.0019(4)
P2 0.0189(4) 0.0284(6) 0.0240(5) -0.0003(4) 0.0007(4) -0.0010(4)
O1 0.0577(19) 0.051(2) 0.0466(18) -0.0055(16) -0.0064(14) -0.0264(17)
O2 0.0323(15) 0.0452(18) 0.0461(17) -0.0013(14) 0.0019(13) 0.0131(14)
O3 0.0259(13) 0.0450(17) 0.0354(15) -0.0008(13) -0.0032(11) -0.0053(12)
O4 0.0191(11) 0.0372(16) 0.0290(14) 0.0002(13) -0.0007(10) 0.0018(11)
O5 0.0296(14) 0.0383(17) 0.0553(19) -0.0026(14) -0.0104(12) 0.0089(13)
C1 0.030(2) 0.037(3) 0.024(2) 0.0026(18) 0.0010(16) -0.0011(19)
C2 0.029(2) 0.027(2) 0.024(2) 0.0001(17) 0.0000(16) -0.0041(17)
C3 0.0202(17) 0.037(2) 0.024(2) -0.0028(17) 0.0022(15) -0.0012(16)
C4 0.0172(17) 0.030(2) 0.033(2) 0.0009(18) 0.0057(15) -0.0037(16)
C5 0.027(2) 0.034(3) 0.052(3) -0.008(2) -0.0007(18) -0.0048(18)
C6 0.030(2) 0.027(3) 0.071(3) -0.004(2) 0.000(2) -0.0065(19)
C7 0.026(2) 0.037(3) 0.071(3) 0.018(2) 0.004(2) -0.0011(19)
C8 0.0284(19) 0.037(3) 0.041(2) 0.011(2) -0.0007(17) -0.0014(18)
C9 0.0156(16) 0.034(2) 0.033(2) 0.0021(18) 0.0016(15) -0.0008(16)
C10 0.0169(16) 0.038(2) 0.021(2) -0.0015(17) -0.0002(14) 0.0004(16)
C11 0.0278(19) 0.043(3) 0.031(2) 0.0054(19) 0.0023(16) 0.0016(19)
C12 0.031(2) 0.058(3) 0.038(3) 0.013(2) 0.0060(18) -0.003(2)
C13 0.028(2) 0.077(4) 0.030(2) 0.001(2) 0.0045(17) 0.011(2)
C14 0.040(2) 0.048(3) 0.037(2) -0.008(2) 0.0047(19) 0.014(2)
C15 0.032(2) 0.036(3) 0.034(2) -0.0023(19) 0.0056(17) -0.0013(18)
C16 0.0255(18) 0.037(2) 0.024(2) 0.0047(17) -0.0024(15) -0.0003(17)
C17 0.029(2) 0.073(3) 0.030(2) -0.002(2) 0.0001(16) 0.009(2)
C18 0.040(2) 0.089(4) 0.028(2) -0.007(2) -0.0058(19) 0.006(2)
C19 0.031(2) 0.078(3) 0.035(3) 0.005(2) -0.0110(18) -0.008(2)
C20 0.0216(19) 0.095(4) 0.043(3) -0.001(3) 0.0007(18) -0.005(2)
C21 0.0238(18) 0.076(3) 0.029(2) -0.003(2) 0.0024(16) -0.001(2)
C22 0.0228(19) 0.027(2) 0.038(2) 0.0018(19) 0.0043(16) -0.0013(17)
C23 0.0186(17) 0.032(2) 0.030(2) 0.0017(18) 0.0038(15) -0.0014(16)
C24 0.033(2) 0.032(3) 0.043(3) -0.004(2) 0.0004(18) 0.0042(18)
C25 0.045(2) 0.034(3) 0.045(3) -0.014(2) 0.001(2) -0.003(2)
C26 0.033(2) 0.040(3) 0.035(2) -0.008(2) -0.0017(17) -0.0051(19)
C27 0.0266(19) 0.039(3) 0.025(2) -0.0044(18) -0.0018(15) 0.0005(18)
C28 0.0205(17) 0.028(2) 0.027(2) -0.0017(17) 0.0063(14) -0.0019(15)
C29 0.0233(18) 0.029(2) 0.0220(19) 0.0020(17) -0.0015(14) -0.0029(16)
C30 0.0285(19) 0.033(2) 0.030(2) -0.0023(18) 0.0025(16) -0.0020(18)
C31 0.0227(19) 0.050(3) 0.039(2) 0.002(2) 0.0048(16) 0.0015(19)
C32 0.025(2) 0.055(3) 0.042(2) 0.013(2) 0.0007(17) -0.014(2)
C33 0.038(2) 0.034(3) 0.044(3) 0.003(2) -0.0002(19) -0.009(2)
C34 0.0272(19) 0.034(2) 0.034(2) 0.0026(19) 0.0063(16) -0.0033(17)
C35 0.0239(17) 0.028(2) 0.025(2) -0.0063(17) -0.0028(15) 0.0002(16)
C36 0.0300(19) 0.043(3) 0.029(2) 0.0016(19) -0.0021(17) -0.0051(19)
C37 0.0254(19) 0.047(3) 0.046(3) 0.001(2) -0.0046(18) 0.0036(19)
C38 0.042(2) 0.048(3) 0.043(3) 0.000(2) -0.019(2) 0.003(2)
C39 0.050(3) 0.047(3) 0.027(2) 0.011(2) -0.0062(19) -0.005(2)
C40 0.0288(19) 0.043(3) 0.033(2) 0.004(2) -0.0027(16) -0.0028(19)
C41A 0.036(2) 0.051(3) 0.049(3) -0.002(2) 0.004(3) 0.002(2)
Cl1A 0.0397(7) 0.0413(8) 0.074(2) -0.0046(10) 0.0132(10) -0.0008(6)
Cl2A 0.0373(12) 0.0781(17) 0.0737(11) -0.0112(12) -0.0039(13) 0.0000(11)
C41B 0.038(6) 0.063(5) 0.063(6) -0.008(6) 0.001(6) 0.001(5)
Cl1B 0.038(6) 0.074(7) 0.068(7) -0.010(7) -0.001(7) 0.001(6)
Cl2B 0.041(5) 0.055(5) 0.064(6) -0.005(6) 0.008(6) 0.007(4)
C42A 0.050(4) 0.064(4) 0.047(5) 0.001(4) -0.004(4) -0.013(4)
Cl3A 0.051(2) 0.057(4) 0.053(5) 0.000(4) -0.009(3) -0.007(2)
Cl4A 0.052(3) 0.077(3) 0.047(5) 0.013(4) -0.006(3) -0.014(2)
C42B 0.052(4) 0.067(4) 0.046(4) 0.003(4) -0.001(4) -0.016(4)
Cl3B 0.051(2) 0.073(3) 0.058(5) -0.015(3) 0.002(3) -0.001(2)
Cl4B 0.076(3) 0.081(3) 0.051(5) 0.021(4) -0.014(3) -0.022(2)

loop_
_atom_type_symbol
_atom_type_description
_atom_type_scat_dispersion_real
_atom_type_scat_dispersion_imag
_atom_type_scat_source
C C 0.0033 0.0016 'International Tables Vol C Tables 4.2.6.8 and 6.1.1.4'
H H 0.0000 0.0000 'International Tables Vol C Tables 4.2.6.8 and 6.1.1.4'
O O 0.0106 0.0060 'International Tables Vol C Tables 4.2.6.8 and 6.1.1.4'
P P 0.1023 0.0942 'International Tables Vol C Tables 4.2.6.8 and 6.1.1.4'
Cl Cl 0.1484 0.1585 'International Tables Vol C Tables 4.2.6.8 and 6.1.1.4'
Fe Fe 0.3463 0.8444 'International Tables Vol C Tables 4.2.6.8 and 6.1.1.4'

loop_
_geom_angle_atom_site_label_1
_geom_angle_atom_site_label_2
_geom_angle_atom_site_label_3
_geom_angle
C2 Fe1 C1 94.09(16)
C2 Fe1 O4 175.56(13)
C1 Fe1 O4 90.01(13)
C2 Fe1 C3 86.76(15)
C1 Fe1 C3 172.72(15)
O4 Fe1 C3 89.40(12)
C2 Fe1 P2 97.62(11)
C1 Fe1 P2 96.16(11)
O4 Fe1 P2 80.20(7)
C3 Fe1 P2 90.88(10)
C2 Fe1 P1 93.88(11)
C1 Fe1 P1 91.76(11)
O4 Fe1 P1 87.71(7)
C3 Fe1 P1 80.97(10)
P2 Fe1 P1 165.51(4)
C9 P1 C16 105.85(17)
C9 P1 C10 106.79(16)
C16 P1 C10 104.24(15)
C9 P1 Fe1 100.01(12)
C16 P1 Fe1 121.07(12)
C10 P1 Fe1 117.45(12)
C28 P2 C35 104.15(16)
C28 P2 C29 105.50(16)
C35 P2 C29 104.18(16)
C28 P2 Fe1 106.57(12)
C35 P2 Fe1 123.23(11)
C29 P2 Fe1 111.77(11)
C22 O4 Fe1 135.4(2)
O1 C1 Fe1 175.2(3)
O2 C2 Fe1 178.0(3)
O3 C3 C4 118.0(3)
O3 C3 Fe1 128.1(3)
C4 C3 Fe1 113.9(2)
C5 C4 C9 120.0(4)
C5 C4 C3 123.7(3)
C9 C4 C3 116.3(3)
C6 C5 C4 119.3(4)
C6 C5 H5 120.3
C4 C5 H5 120.3
C5 C6 C7 120.7(4)
C5 C6 H6 119.6
C7 C6 H6 119.6
C6 C7 C8 120.6(4)
C6 C7 H7 119.7
C8 C7 H7 119.7
C7 C8 C9 118.9(4)
C7 C8 H8 120.5
C9 C8 H8 120.5
C8 C9 C4 120.4(4)
C8 C9 P1 127.0(3)
C4 C9 P1 112.6(3)
C15 C10 C11 119.4(3)
C15 C10 P1 119.1(3)
C11 C10 P1 121.5(3)
C12 C11 C10 118.9(4)
C12 C11 H11 120.5
C10 C11 H11 120.5
C13 C12 C11 120.9(4)
C13 C12 H12 119.6
C11 C12 H12 119.6
C12 C13 C14 120.5(4)
C12 C13 H13 119.7
C14 C13 H13 119.7
C13 C14 C15 119.9(4)
C13 C14 H14 120.0
C15 C14 H14 120.0
C14 C15 C10 120.4(4)
C14 C15 H15 119.8
C10 C15 H15 119.8
C17 C16 C21 118.7(3)
C17 C16 P1 121.4(3)
C21 C16 P1 119.8(3)
C18 C17 C16 120.8(3)
C18 C17 H17 119.6
C16 C17 H17 119.6
C19 C18 C17 119.9(4)
C19 C18 H18 120.0
C17 C18 H18 120.0
C20 C19 C18 119.9(3)
C20 C19 H19 120.1
C18 C19 H19 120.1
C19 C20 C21 121.1(4)
C19 C20 H20 119.5
C21 C20 H20 119.5
C20 C21 C16 119.6(4)
C20 C21 H21 120.2
C16 C21 H21 120.2
O5 C22 O4 122.6(3)
O5 C22 C23 117.4(3)
O4 C22 C23 120.0(3)
C24 C23 C28 119.7(3)
C24 C23 C22 118.0(3)
C28 C23 C22 122.3(3)
C25 C24 C23 120.0(4)
C25 C24 H24 120.0
C23 C24 H24 120.0
C26 C25 C24 120.8(4)
C26 C25 H25 119.6
C24 C25 H25 119.6
C25 C26 C27 119.9(4)
C25 C26 H26 120.0
C27 C26 H26 120.0
C26 C27 C28 120.6(4)
C26 C27 H27 119.7
C28 C27 H27 119.7
C23 C28 C27 119.0(3)
C23 C28 P2 119.3(3)
C27 C28 P2 121.5(3)
C34 C29 C30 118.8(3)
C34 C29 P2 117.9(3)
C30 C29 P2 123.1(3)
C31 C30 C29 120.0(4)
C31 C30 H30 120.0
C29 C30 H30 120.0
C32 C31 C30 120.8(4)
C32 C31 H31 119.6
C30 C31 H31 119.6
C31 C32 C33 119.9(4)
C31 C32 H32 120.0
C33 C32 H32 120.0
C34 C33 C32 119.5(4)
C34 C33 H33 120.2
C32 C33 H33 120.2
C33 C34 C29 120.9(4)
C33 C34 H34 119.5
C29 C34 H34 119.5
C36 C35 C40 118.4(3)
C36 C35 P2 119.8(3)
C40 C35 P2 121.7(3)
C37 C36 C35 120.4(4)
C37 C36 H36 119.8
C35 C36 H36 119.8
C36 C37 C38 120.8(4)
C36 C37 H37 119.6
C38 C37 H37 119.6
C39 C38 C37 119.6(4)
C39 C38 H38 120.2
C37 C38 H38 120.2
C38 C39 C40 120.4(4)
C38 C39 H39 119.8
C40 C39 H39 119.8
C39 C40 C35 120.5(3)
C39 C40 H40 119.8
C35 C40 H40 119.8
Cl2A C41A Cl1A 110.8(3)
Cl2A C41A H41A 109.5
Cl1A C41A H41A 109.5
Cl2A C41A H41B 109.5
Cl1A C41A H41B 109.5
H41A C41A H41B 108.1
Cl2B C41B Cl1B 106.9(12)
Cl2B C41B H41C 110.3
Cl1B C41B H41C 110.3
Cl2B C41B H41D 110.3
Cl1B C41B H41D 110.3
H41C C41B H41D 108.6
Cl4A C42A Cl3A 111.3(10)
Cl4A C42A H42A 109.4
Cl3A C42A H42A 109.4
Cl4A C42A H42B 109.4
Cl3A C42A H42B 109.4
H42A C42A H42B 108.0
Cl4B C42B Cl3B 110.2(9)
Cl4B C42B H42C 109.6
Cl3B C42B H42C 109.6
Cl4B C42B H42D 109.6
Cl3B C42B H42D 109.6
H42C C42B H42D 108.1

loop_
_geom_bond_atom_site_label_1
_geom_bond_atom_site_label_2
_geom_bond_distance
Fe1 C2 1.741(4)
Fe1 C1 1.850(4)
Fe1 O4 2.004(2)
Fe1 C3 2.010(4)
Fe1 P2 2.2565(10)
Fe1 P1 2.2589(10)
P1 C9 1.802(4)
P1 C16 1.814(3)
P1 C10 1.821(3)
P2 C28 1.820(4)
P2 C35 1.824(3)
P2 C29 1.827(3)
O1 C1 1.137(4)
O2 C2 1.147(4)
O3 C3 1.221(4)
O4 C22 1.289(4)
O5 C22 1.228(4)
C3 C4 1.519(5)
C4 C5 1.388(5)
C4 C9 1.396(5)
C5 C6 1.376(5)
C5 H5 0.9500
C6 C7 1.383(6)
C6 H6 0.9500
C7 C8 1.385(5)
C7 H7 0.9500
C8 C9 1.386(5)
C8 H8 0.9500
C10 C15 1.388(5)
C10 C11 1.399(5)
C11 C12 1.390(5)
C11 H11 0.9500
C12 C13 1.365(6)
C12 H12 0.9500
C13 C14 1.369(6)
C13 H13 0.9500
C14 C15 1.382(5)
C14 H14 0.9500
C15 H15 0.9500
C16 C17 1.385(5)
C16 C21 1.387(4)
C17 C18 1.378(5)
C17 H17 0.9500
C18 C19 1.368(5)
C18 H18 0.9500
C19 C20 1.365(5)
C19 H19 0.9500
C20 C21 1.380(5)
C20 H20 0.9500
C21 H21 0.9500
C22 C23 1.519(5)
C23 C24 1.393(5)
C23 C28 1.399(5)
C24 C25 1.381(5)
C24 H24 0.9500
C25 C26 1.372(5)
C25 H25 0.9500
C26 C27 1.380(5)
C26 H26 0.9500
C27 C28 1.400(5)
C27 H27 0.9500
C29 C34 1.388(5)
C29 C30 1.390(5)
C30 C31 1.383(5)
C30 H30 0.9500
C31 C32 1.369(5)
C31 H31 0.9500
C32 C33 1.388(5)
C32 H32 0.9500
C33 C34 1.382(5)
C33 H33 0.9500
C34 H34 0.9500
C35 C36 1.390(5)
C35 C40 1.390(5)
C36 C37 1.375(5)
C36 H36 0.9500
C37 C38 1.375(5)
C37 H37 0.9500
C38 C39 1.366(5)
C38 H38 0.9500
C39 C40 1.385(5)
C39 H39 0.9500
C40 H40 0.9500
C41A Cl2A 1.753(4)
C41A Cl1A 1.771(5)
C41A H41A 0.9900
C41A H41B 0.9900
C41B Cl2B 1.759(10)
C41B Cl1B 1.760(10)
C41B H41C 0.9900
C41B H41D 0.9900
C42A Cl4A 1.756(9)
C42A Cl3A 1.763(9)
C42A H42A 0.9900
C42A H42B 0.9900
C42B Cl4B 1.757(8)
C42B Cl3B 1.764(8)
C42B H42C 0.9900
C42B H42D 0.9900
